data_7220097
loop_
_publ_author_name
'Chen, Zhong-Ning'
'Li, Jia'
'Zhu, Xiaofeng'
'Zhang, Li-Yi'

_publ_section_title
;
 Structures and Luminescent Properties of Diethyldithiocarbamate-Bridged
 Polynuclear Gold(I) Cluster Complexes with Diphosphine/Triphosphine
;
_journal_name_full 'RSC Adv.'
_journal_paper_doi 10.1039/C5RA01831E
_journal_year 2015
_chemical_formula_sum 'C83 H96 Au6 F18 N3 P6 S6 Sb3'
_chemical_formula_weight 3402.86
_chemical_name_systematic
; 
 ? 
;
_space_group_IT_number 13
_symmetry_cell_setting monoclinic
_symmetry_space_group_name_Hall '-P 2yc'
_symmetry_space_group_name_H-M 'P 1 2/c 1'
_atom_sites_solution_hydrogens geom
_atom_sites_solution_primary direct
_atom_sites_solution_secondary difmap
_audit_creation_method SHELXL-97
_audit_update_record
;
2015-03-26 deposited with the CCDC.
2015-03-30 downloaded from the CCDC.
;
_cell_angle_alpha 90.00
_cell_angle_beta 95.004(4)
_cell_angle_gamma 90.00
_cell_formula_units_Z 2
_cell_length_a 16.476(6)
_cell_length_b 19.474(8)
_cell_length_c 18.238(7)
_cell_measurement_reflns_used 13571
_cell_measurement_temperature 293(2)
_cell_measurement_theta_max 27.3832
_cell_measurement_theta_min 2.2419
_cell_volume 5829(4)
_computing_structure_refinement 'SHELXL-97 (Sheldrick, 1997)'
_computing_structure_solution 'SHELXS-97 (Sheldrick, 1990)'
_diffrn_ambient_temperature 293(2)
_diffrn_measured_fraction_theta_full 0.987
_diffrn_measured_fraction_theta_max 0.987
_diffrn_radiation_monochromator graphite
_diffrn_radiation_source 'fine-focus sealed tube'
_diffrn_radiation_type MoK\a
_diffrn_radiation_wavelength 0.71073
_diffrn_reflns_av_R_equivalents 0.0818
_diffrn_reflns_av_unetI/netI 0.0656
_diffrn_reflns_limit_h_max 19
_diffrn_reflns_limit_h_min -19
_diffrn_reflns_limit_k_max 23
_diffrn_reflns_limit_k_min -23
_diffrn_reflns_limit_l_max 21
_diffrn_reflns_limit_l_min -21
_diffrn_reflns_number 54403
_diffrn_reflns_theta_full 25.00
_diffrn_reflns_theta_max 25.00
_diffrn_reflns_theta_min 2.03
_exptl_absorpt_coefficient_mu 8.457
_exptl_absorpt_correction_T_max 0.362
_exptl_absorpt_correction_T_min 0.1911
_exptl_absorpt_correction_type multi-scan
_exptl_absorpt_process_details
;
RIGAKU/MSC(2004), CrystalClear Version 1.3.6,  
  Rigaku/MSC, 9009 New Trails Drive, The Woodlands, TX77381-5209, USA
;
_exptl_crystal_colour Yellow
_exptl_crystal_density_diffrn 1.939
_exptl_crystal_density_method 'not measured'
_exptl_crystal_description Block
_exptl_crystal_F_000 3180
_exptl_crystal_size_max 0.25
_exptl_crystal_size_mid 0.16
_exptl_crystal_size_min 0.12
_platon_squeeze_details
;
;
_refine_diff_density_max 3.662
_refine_diff_density_min -2.007
_refine_diff_density_rms 0.251
_refine_ls_extinction_method none
_refine_ls_goodness_of_fit_ref 0.983
_refine_ls_hydrogen_treatment mixed
_refine_ls_matrix_type full
_refine_ls_number_parameters 596
_refine_ls_number_reflns 10158
_refine_ls_number_restraints 465
_refine_ls_restrained_S_all 1.009
_refine_ls_R_factor_all 0.1083
_refine_ls_R_factor_gt 0.0782
_refine_ls_shift/su_max 0.000
_refine_ls_shift/su_mean 0.000
_refine_ls_structure_factor_coef Fsqd
_refine_ls_weighting_details 'calc w=1/[\s^2^(Fo^2^)+(0.1398P)^2^+0.0000P] where P=(Fo^2^+2Fc^2^)/3'
_refine_ls_weighting_scheme calc
_refine_ls_wR_factor_gt 0.2076
_refine_ls_wR_factor_ref 0.2294
_reflns_number_gt 6592
_reflns_number_total 10158
_reflns_threshold_expression >2sigma(I)
_cod_data_source_file c5ra01831e2.cif
_cod_data_source_block 6
_cod_depositor_comments
;
The following automatic conversions were performed:

'_symmetry_cell_setting' value 'Monoclinic' changed to 'monoclinic'
according to
/usr/data/users/saulius/crontab/automatic-downloads/rss-feeds/RSC/lib/dictionaries/cif_core.dic
dictionary named 'cif_core.dic' version 2.4.2 from 2011-04-26.

'_exptl_absorpt_correction_type' value 'Multi-scan' changed to
'multi-scan' according to
/usr/data/users/saulius/crontab/automatic-downloads/rss-feeds/RSC/lib/dictionaries/cif_core.dic
dictionary named 'cif_core.dic' version 2.4.2 from 2011-04-26.

Automatic conversion script
Id: cif_fix_values 3143 2015-03-26 13:38:13Z robertas 
;
_cod_original_cell_volume 5830(4)
_cod_original_sg_symbol_H-M P2/c
_cod_database_code 7220097

loop_
_symmetry_equiv_pos_as_xyz
'x, y, z'
'-x, y, -z+1/2'
'-x, -y, -z'
'x, -y, z-1/2'

loop_
_atom_site_label
_atom_site_type_symbol
_atom_site_fract_x
_atom_site_fract_y
_atom_site_fract_z
_atom_site_U_iso_or_equiv
_atom_site_adp_type
_atom_site_occupancy
_atom_site_symmetry_multiplicity
_atom_site_calc_flag
_atom_site_refinement_flags
_atom_site_disorder_assembly
_atom_site_disorder_group
Au1 Au 0.40282(3) 0.27807(3) 0.24326(3) 0.0620(2) Uani 1 1 d . . .
Au2 Au 0.24770(3) 0.20650(4) 0.25058(3) 0.0657(2) Uani 1 1 d . . .
Au3 Au 0.07086(3) 0.22401(3) 0.30747(3) 0.0615(2) Uani 1 1 d . . .
S1 S 0.4449(2) 0.1994(3) 0.3362(3) 0.0789(13) Uani 1 1 d . . .
S2 S 0.2710(2) 0.2212(3) 0.3785(2) 0.0881(16) Uani 1 1 d . . .
S3 S 0.0933(2) 0.3273(2) 0.2464(3) 0.0726(11) Uani 1 1 d . . .
P1 P 0.3586(2) 0.3598(2) 0.1594(2) 0.0632(10) Uani 1 1 d . . .
P2 P 0.2203(2) 0.1939(2) 0.1271(2) 0.0577(9) Uani 1 1 d . . .
N1 N 0.3990(8) 0.2002(8) 0.4739(7) 0.081(4) Uani 1 1 d U . .
N2 N 0.0000 0.4387(10) 0.2500 0.100(8) Uani 1 2 d S . .
C1 C 0.2609(9) 0.3372(7) 0.1105(8) 0.060(4) Uani 1 1 d . . .
H1A H 0.2188 0.3383 0.1445 0.072 Uiso 1 1 calc R . .
H1B H 0.2470 0.3709 0.0723 0.072 Uiso 1 1 calc R . .
C2 C 0.2637(9) 0.2650(10) 0.0756(9) 0.076(5) Uani 1 1 d . . .
H2A H 0.3201 0.2541 0.0692 0.091 Uiso 1 1 calc R . .
H2B H 0.2349 0.2669 0.0269 0.091 Uiso 1 1 calc R . .
C3 C 0.3730(9) 0.2048(9) 0.3998(8) 0.065(4) Uani 1 1 d . . .
C6 C 0.3408(11) 0.2007(11) 0.5323(8) 0.086(5) Uani 1 1 d U . .
H6A H 0.2879 0.1845 0.5118 0.104 Uiso 1 1 calc R . .
H6B H 0.3601 0.1697 0.5716 0.104 Uiso 1 1 calc R . .
C7 C 0.3325(15) 0.2708(13) 0.5625(14) 0.122(8) Uani 1 1 d U . .
H7A H 0.2917 0.2706 0.5971 0.183 Uiso 1 1 calc R . .
H7B H 0.3167 0.3020 0.5232 0.183 Uiso 1 1 calc R . .
H7C H 0.3837 0.2850 0.5869 0.183 Uiso 1 1 calc R . .
C8 C 0.4859(12) 0.1976(15) 0.4954(10) 0.126(9) Uani 1 1 d U . .
H8A H 0.4980 0.2228 0.5409 0.152 Uiso 1 1 calc R . .
H8B H 0.5155 0.2189 0.4577 0.152 Uiso 1 1 calc R . .
C9 C 0.5148(16) 0.1176(18) 0.5067(17) 0.201(16) Uani 1 1 d U . .
H9A H 0.5716 0.1161 0.5235 0.301 Uiso 1 1 calc R . .
H9B H 0.5060 0.0936 0.4607 0.301 Uiso 1 1 calc R . .
H9C H 0.4836 0.0961 0.5424 0.301 Uiso 1 1 calc R . .
C10 C 0.4250(9) 0.3789(7) 0.0886(8) 0.062(3) Uani 1 1 d U . .
C11 C 0.3993(10) 0.3821(10) 0.0151(10) 0.082(5) Uani 1 1 d U . .
H11A H 0.3443 0.3769 0.0000 0.098 Uiso 1 1 calc R . .
C12 C 0.4546(13) 0.3931(11) -0.0372(10) 0.096(6) Uani 1 1 d U . .
H12A H 0.4387 0.3895 -0.0872 0.115 Uiso 1 1 calc R . .
C13 C 0.5319(12) 0.4091(11) -0.0132(11) 0.098(6) Uani 1 1 d U . .
H13A H 0.5661 0.4251 -0.0473 0.118 Uiso 1 1 calc R . .
C14 C 0.5628(12) 0.4032(14) 0.0583(13) 0.122(9) Uani 1 1 d U . .
H14A H 0.6179 0.4097 0.0724 0.146 Uiso 1 1 calc R . .
C15 C 0.5078(10) 0.3872(10) 0.1088(11) 0.090(6) Uani 1 1 d U . .
H15A H 0.5269 0.3816 0.1579 0.108 Uiso 1 1 calc R . .
C16 C 0.0839(8) 0.1414(8) 0.4723(8) 0.071(4) Uani 1 1 d DU . .
C17 C 0.1216(10) 0.0892(9) 0.5133(9) 0.096(5) Uani 1 1 d DU . .
H17A H 0.1246 0.0461 0.4916 0.115 Uiso 1 1 calc R . .
C18 C 0.1547(14) 0.0973(11) 0.5838(10) 0.119(6) Uani 1 1 d DU . .
H18A H 0.1844 0.0623 0.6082 0.143 Uiso 1 1 calc R . .
C19 C 0.1425(13) 0.1594(11) 0.6178(10) 0.118(6) Uani 1 1 d DU . .
H19A H 0.1596 0.1659 0.6672 0.142 Uiso 1 1 calc R . .
C20 C 0.1050(12) 0.2109(10) 0.5775(9) 0.101(5) Uani 1 1 d DU . .
H20A H 0.0966 0.2524 0.6009 0.121 Uiso 1 1 calc R . .
C21 C 0.0791(11) 0.2051(9) 0.5047(9) 0.087(4) Uani 1 1 d DU . .
H21A H 0.0589 0.2429 0.4778 0.104 Uiso 1 1 calc R . .
C22 C 0.0750(9) 0.0490(10) 0.3483(9) 0.074(4) Uani 1 1 d U . .
C23 C 0.0342(12) -0.0140(12) 0.3638(13) 0.109(7) Uani 1 1 d U . .
H23A H -0.0138 -0.0117 0.3871 0.130 Uiso 1 1 calc R . .
C24 C 0.0620(14) -0.0746(13) 0.3464(15) 0.121(7) Uani 1 1 d U . .
H24A H 0.0349 -0.1146 0.3577 0.145 Uiso 1 1 calc R . .
C25 C 0.1324(13) -0.0772(12) 0.3108(11) 0.099(5) Uani 1 1 d U . .
H25A H 0.1540 -0.1197 0.2999 0.119 Uiso 1 1 calc R . .
C26 C 0.1731(14) -0.0161(13) 0.2903(11) 0.106(6) Uani 1 1 d U . .
H26A H 0.2171 -0.0179 0.2617 0.128 Uiso 1 1 calc R . .
C27 C 0.1458(9) 0.0428(10) 0.3136(11) 0.084(5) Uani 1 1 d U . .
H27A H 0.1758 0.0823 0.3062 0.100 Uiso 1 1 calc R . .
C28 C 0.3414(11) 0.4395(8) 0.2034(9) 0.086(4) Uani 1 1 d DU . .
C29 C 0.3063(11) 0.4424(9) 0.2692(10) 0.094(5) Uani 1 1 d DU . .
H29A H 0.2909 0.4016 0.2907 0.112 Uiso 1 1 calc R . .
C30 C 0.2933(12) 0.5026(10) 0.3039(12) 0.114(6) Uani 1 1 d DU . .
H30A H 0.2695 0.5029 0.3483 0.137 Uiso 1 1 calc R . .
C31 C 0.3159(17) 0.5637(10) 0.2723(14) 0.142(8) Uani 1 1 d DU . .
H31A H 0.3022 0.6058 0.2920 0.170 Uiso 1 1 calc R . .
C32 C 0.359(2) 0.5605(10) 0.2114(15) 0.173(9) Uani 1 1 d DU . .
H32A H 0.3821 0.6003 0.1943 0.207 Uiso 1 1 calc R . .
C33 C 0.3687(18) 0.4998(9) 0.1755(13) 0.145(8) Uani 1 1 d DU . .
H33A H 0.3939 0.4995 0.1319 0.174 Uiso 1 1 calc R . .
C34 C 0.2620(9) 0.1167(8) 0.0883(8) 0.071(4) Uani 1 1 d DU . .
C35 C 0.3121(12) 0.0729(10) 0.1327(11) 0.110(6) Uani 1 1 d DU . .
H35A H 0.3200 0.0801 0.1832 0.132 Uiso 1 1 calc R . .
C36 C 0.3506(15) 0.0177(12) 0.0998(13) 0.135(7) Uani 1 1 d DU . .
H36A H 0.3906 -0.0078 0.1266 0.162 Uiso 1 1 calc R . .
C37 C 0.3279(14) 0.0021(13) 0.0273(13) 0.146(8) Uani 1 1 d DU . .
H37A H 0.3436 -0.0398 0.0086 0.176 Uiso 1 1 calc R . .
C38 C 0.2818(13) 0.0475(12) -0.0192(11) 0.122(7) Uani 1 1 d DU . .
H38A H 0.2754 0.0411 -0.0699 0.147 Uiso 1 1 calc R . .
C39 C 0.2464(10) 0.1021(9) 0.0143(9) 0.093(5) Uani 1 1 d DU . .
H39A H 0.2106 0.1302 -0.0141 0.111 Uiso 1 1 calc R . .
C40 C 0.0000 0.3700(14) 0.2500 0.075(7) Uani 1 2 d S . .
C41 C 0.0773(12) 0.4751(9) 0.2527(13) 0.099(6) Uani 1 1 d . . .
H41A H 0.1198 0.4476 0.2783 0.119 Uiso 1 1 calc R . .
H41B H 0.0733 0.5180 0.2792 0.119 Uiso 1 1 calc R . .
C42 C 0.0993(13) 0.4902(16) 0.1699(16) 0.158(13) Uani 1 1 d . . .
H42A H 0.1544 0.5065 0.1709 0.237 Uiso 1 1 calc R . .
H42B H 0.0629 0.5244 0.1480 0.237 Uiso 1 1 calc R . .
H42C H 0.0938 0.4487 0.1416 0.237 Uiso 1 1 calc R . .
Sb1 Sb 0.11893(19) 0.3230(2) -0.1201(2) 0.303(3) Uani 1 1 d DU . .
F1 F 0.1097(13) 0.4161(5) -0.1312(13) 0.330(7) Uani 1 1 d DU . .
F2 F 0.0095(6) 0.3162(11) -0.1448(12) 0.317(7) Uani 1 1 d DU . .
F3 F 0.1258(13) 0.2319(5) -0.1044(13) 0.303(7) Uani 1 1 d DU . .
F4 F 0.2264(6) 0.3337(11) -0.0915(11) 0.295(7) Uani 1 1 d DU . .
F5 F 0.0968(13) 0.3342(12) -0.0234(6) 0.317(7) Uani 1 1 d DU . .
F6 F 0.1391(13) 0.3137(12) -0.2141(6) 0.325(7) Uani 1 1 d DU . .
Sb2 Sb 0.3939(4) 0.1908(4) -0.2202(3) 0.229(3) Uani 0.50 1 d PDU A -1
F11 F 0.4414(17) 0.1065(9) -0.2202(19) 0.228(8) Uani 0.50 1 d PDU A -1
F8 F 0.3030(12) 0.1546(15) -0.2695(16) 0.248(8) Uani 0.50 1 d PDU A -1
F10 F 0.4849(13) 0.2258(16) -0.1706(17) 0.261(8) Uani 0.50 1 d PDU A -1
F9 F 0.3527(18) 0.1708(17) -0.1326(10) 0.246(8) Uani 0.50 1 d PDU A -1
F7 F 0.4496(19) 0.180(3) -0.3021(13) 0.251(8) Uani 0.50 1 d PDU A -1
F12 F 0.3447(18) 0.2745(9) -0.220(2) 0.268(8) Uani 0.50 1 d PDU A -1
C5 C 0.1109(8) 0.1942(8) 0.0976(8) 0.056(3) Uani 1 1 d . . .
H5A H 0.0857 0.2337 0.1188 0.068 Uiso 1 1 calc R . .
H5B H 0.1033 0.1985 0.0445 0.068 Uiso 1 1 calc R . .
C4 C 0.0685(8) 0.1276(8) 0.1217(8) 0.063(4) Uani 1 1 d . . .
H4A H 0.0910 0.1157 0.1710 0.075 Uiso 1 1 calc R . .
H4B H 0.0819 0.0906 0.0892 0.075 Uiso 1 1 calc R . .
P3 P 0.0414(2) 0.1319(2) 0.3784(2) 0.0681(11) Uani 1 1 d . . .

loop_
_atom_site_aniso_label
_atom_site_aniso_U_11
_atom_site_aniso_U_22
_atom_site_aniso_U_33
_atom_site_aniso_U_23
_atom_site_aniso_U_13
_atom_site_aniso_U_12
Au1 0.0447(3) 0.0822(5) 0.0598(4) 0.0077(3) 0.0088(2) -0.0014(3)
Au2 0.0428(3) 0.0975(5) 0.0573(3) 0.0072(3) 0.0064(3) -0.0046(3)
Au3 0.0427(3) 0.0756(4) 0.0667(4) 0.0052(3) 0.0076(3) 0.0022(3)
S1 0.051(2) 0.107(4) 0.080(3) 0.028(2) 0.0169(19) 0.016(2)
S2 0.040(2) 0.163(5) 0.061(2) -0.005(3) 0.0080(18) 0.005(2)
S3 0.052(2) 0.083(3) 0.087(3) 0.008(2) 0.0296(19) -0.0009(19)
P1 0.057(2) 0.065(3) 0.068(2) 0.0045(19) 0.0113(18) 0.0004(18)
P2 0.0430(19) 0.075(3) 0.056(2) 0.0060(18) 0.0041(16) -0.0024(17)
N1 0.059(7) 0.125(12) 0.058(7) 0.020(7) 0.007(6) -0.018(7)
N2 0.057(11) 0.044(12) 0.21(3) 0.000 0.045(14) 0.000
C1 0.069(9) 0.041(8) 0.070(9) 0.014(6) 0.004(7) 0.018(7)
C2 0.040(8) 0.129(16) 0.060(9) 0.002(9) 0.008(7) -0.018(9)
C3 0.048(8) 0.094(12) 0.050(7) 0.003(7) -0.012(6) -0.009(8)
C6 0.074(11) 0.138(14) 0.048(8) 0.023(9) 0.010(7) 0.013(11)
C7 0.111(17) 0.153(19) 0.104(17) -0.004(13) 0.018(13) 0.017(15)
C8 0.068(9) 0.25(3) 0.063(11) 0.063(15) 0.003(9) -0.002(15)
C9 0.12(2) 0.29(3) 0.18(3) 0.12(3) -0.042(19) 0.05(2)
C10 0.067(7) 0.048(8) 0.071(7) 0.010(7) 0.002(7) -0.014(7)
C11 0.065(8) 0.092(13) 0.088(9) 0.025(10) 0.004(6) 0.008(9)
C12 0.110(12) 0.108(15) 0.071(9) 0.026(10) 0.017(8) -0.015(12)
C13 0.092(10) 0.107(15) 0.101(10) 0.036(12) 0.042(9) 0.001(11)
C14 0.065(9) 0.18(2) 0.121(13) 0.073(17) 0.009(8) -0.012(13)
C15 0.060(8) 0.118(15) 0.092(10) 0.044(11) 0.008(7) -0.012(10)
C16 0.035(7) 0.098(10) 0.079(9) 0.011(6) 0.004(6) 0.004(7)
C17 0.075(11) 0.106(11) 0.106(11) 0.023(9) -0.002(9) 0.010(9)
C18 0.134(16) 0.131(14) 0.092(11) 0.055(10) 0.003(11) -0.019(13)
C19 0.117(15) 0.157(16) 0.081(11) 0.026(8) 0.011(10) -0.029(14)
C20 0.082(12) 0.133(14) 0.089(10) -0.004(9) 0.013(9) -0.021(10)
C21 0.070(10) 0.097(10) 0.093(9) 0.003(8) 0.003(9) 0.000(9)
C22 0.052(8) 0.091(10) 0.079(10) 0.016(9) 0.010(7) 0.015(7)
C23 0.075(12) 0.098(11) 0.16(2) -0.004(13) 0.052(12) -0.001(9)
C24 0.107(15) 0.096(10) 0.16(2) -0.003(14) 0.026(13) 0.016(11)
C25 0.120(15) 0.096(10) 0.083(12) -0.017(10) 0.009(10) 0.036(10)
C26 0.105(14) 0.125(13) 0.091(13) -0.012(12) 0.024(11) 0.032(11)
C27 0.053(9) 0.093(10) 0.107(13) 0.003(10) 0.019(8) 0.001(8)
C28 0.103(13) 0.073(9) 0.082(10) -0.008(8) 0.005(8) 0.001(9)
C29 0.082(11) 0.092(10) 0.109(11) -0.034(9) 0.021(9) -0.002(10)
C30 0.094(13) 0.095(12) 0.154(15) -0.059(11) 0.016(11) 0.000(11)
C31 0.17(2) 0.094(10) 0.165(19) -0.035(13) 0.014(14) 0.014(14)
C32 0.27(3) 0.079(11) 0.17(2) -0.022(13) 0.054(17) -0.007(17)
C33 0.23(2) 0.071(11) 0.140(16) -0.014(10) 0.057(15) -0.028(14)
C34 0.055(8) 0.065(9) 0.093(9) -0.011(7) 0.006(7) -0.011(6)
C35 0.091(13) 0.103(14) 0.133(13) 0.019(10) -0.010(11) 0.004(10)
C36 0.116(16) 0.130(17) 0.161(15) 0.032(14) 0.021(14) 0.043(12)
C37 0.100(15) 0.158(18) 0.183(18) -0.018(15) 0.023(15) 0.038(13)
C38 0.104(14) 0.149(18) 0.115(13) -0.042(11) 0.015(11) 0.016(12)
C39 0.076(11) 0.099(12) 0.101(9) -0.025(9) -0.005(9) -0.013(8)
C40 0.036(10) 0.11(2) 0.085(15) 0.000 0.017(10) 0.000
C41 0.086(12) 0.047(10) 0.16(2) -0.019(11) 0.015(13) -0.010(9)
C42 0.073(13) 0.21(3) 0.19(3) 0.11(2) 0.038(15) -0.023(16)
Sb1 0.221(3) 0.328(4) 0.329(4) 0.260(4) -0.155(3) -0.160(3)
F1 0.321(11) 0.308(7) 0.358(12) 0.025(8) 0.012(10) -0.003(7)
F2 0.262(7) 0.334(12) 0.346(12) 0.010(10) -0.023(7) -0.011(8)
F3 0.293(11) 0.290(7) 0.324(12) 0.011(7) 0.010(10) -0.018(7)
F4 0.250(7) 0.309(11) 0.318(11) 0.018(10) -0.019(7) -0.034(8)
F5 0.280(11) 0.295(12) 0.369(8) 0.013(8) -0.011(8) -0.005(10)
F6 0.299(11) 0.311(12) 0.356(8) 0.022(8) -0.023(8) -0.013(10)
Sb2 0.279(7) 0.268(7) 0.126(4) -0.002(4) -0.066(4) -0.017(5)
F11 0.218(11) 0.252(9) 0.213(12) -0.001(8) 0.021(9) -0.019(8)
F8 0.233(9) 0.262(12) 0.245(11) 0.000(10) -0.004(8) -0.019(8)
F10 0.245(9) 0.268(12) 0.267(12) -0.014(9) -0.002(8) -0.031(8)
F9 0.244(12) 0.258(13) 0.236(9) -0.003(8) 0.024(8) 0.002(9)
F7 0.256(12) 0.253(13) 0.244(9) 0.014(8) 0.024(9) -0.007(9)
F12 0.273(12) 0.262(9) 0.269(13) 0.001(8) 0.021(9) 0.000(8)
C5 0.041(7) 0.078(10) 0.052(7) -0.005(7) 0.009(6) -0.010(7)
C4 0.050(8) 0.077(11) 0.061(8) -0.014(7) 0.004(7) 0.006(7)
P3 0.045(2) 0.087(3) 0.073(2) 0.001(2) 0.0079(18) 0.004(2)

loop_
_atom_type_symbol
_atom_type_description
_atom_type_scat_dispersion_real
_atom_type_scat_dispersion_imag
_atom_type_scat_source
C C 0.0033 0.0016 'International Tables Vol C Tables 4.2.6.8 and 6.1.1.4'
H H 0.0000 0.0000 'International Tables Vol C Tables 4.2.6.8 and 6.1.1.4'
N N 0.0061 0.0033 'International Tables Vol C Tables 4.2.6.8 and 6.1.1.4'
F F 0.0171 0.0103 'International Tables Vol C Tables 4.2.6.8 and 6.1.1.4'
P P 0.1023 0.0942 'International Tables Vol C Tables 4.2.6.8 and 6.1.1.4'
S S 0.1246 0.1234 'International Tables Vol C Tables 4.2.6.8 and 6.1.1.4'
Sb Sb -0.5866 1.5461 'International Tables Vol C Tables 4.2.6.8 and 6.1.1.4'
Au Au -2.0133 8.8022 'International Tables Vol C Tables 4.2.6.8 and 6.1.1.4'

loop_
_geom_angle_atom_site_label_1
_geom_angle_atom_site_label_2
_geom_angle_atom_site_label_3
_geom_angle
_geom_angle_site_symmetry_1
_geom_angle_site_symmetry_3
P1 Au1 S1 175.79(16) . .
P1 Au1 Au2 97.67(10) . .
S1 Au1 Au2 81.95(11) . .
P1 Au1 Au1 108.15(10) . 2_655
S1 Au1 Au1 73.31(10) . 2_655
Au2 Au1 Au1 150.68(2) . 2_655
P2 Au2 S2 177.81(14) . .
P2 Au2 Au1 96.02(10) . .
S2 Au2 Au1 85.39(11) . .
P2 Au2 Au3 103.05(10) . .
S2 Au2 Au3 74.86(10) . .
Au1 Au2 Au3 142.12(3) . .
P3 Au3 S3 172.40(15) . .
P3 Au3 Au3 101.81(10) . 2
S3 Au3 Au3 79.26(11) . 2
P3 Au3 Au2 110.16(10) . .
S3 Au3 Au2 75.58(9) . .
Au3 Au3 Au2 116.71(4) 2 .
C3 S1 Au1 105.5(5) . .
C3 S2 Au2 105.8(5) . .
C40 S3 Au3 102.3(7) . .
C28 P1 C10 105.8(7) . .
C28 P1 C1 105.2(8) . .
C10 P1 C1 105.3(7) . .
C28 P1 Au1 111.0(6) . .
C10 P1 Au1 116.5(5) . .
C1 P1 Au1 112.1(5) . .
C34 P2 C5 106.4(7) . .
C34 P2 C2 104.2(8) . .
C5 P2 C2 105.1(7) . .
C34 P2 Au2 115.2(5) . .
C5 P2 Au2 113.3(5) . .
C2 P2 Au2 111.7(5) . .
C3 N1 C8 118.6(14) . .
C3 N1 C6 122.2(13) . .
C8 N1 C6 119.1(13) . .
C40 N2 C41 119.2(10) . .
C40 N2 C41 119.2(10) . 2
C41 N2 C41 122(2) . 2
C2 C1 P1 111.3(9) . .
C1 C2 P2 116.4(11) . .
N1 C3 S2 116.4(12) . .
N1 C3 S1 118.6(11) . .
S2 C3 S1 124.9(8) . .
C7 C6 N1 110.9(18) . .
N1 C8 C9 110(2) . .
C11 C10 C15 117.7(15) . .
C11 C10 P1 123.7(12) . .
C15 C10 P1 118.5(12) . .
C10 C11 C12 120.8(16) . .
C13 C12 C11 118.0(18) . .
C12 C13 C14 123.8(18) . .
C13 C14 C15 116.3(18) . .
C14 C15 C10 122.3(17) . .
C17 C16 C21 118.2(14) . .
C17 C16 P3 123.9(13) . .
C21 C16 P3 117.9(11) . .
C18 C17 C16 123.3(16) . .
C17 C18 C19 117.6(17) . .
C20 C19 C18 118.7(17) . .
C19 C20 C21 123.7(17) . .
C20 C21 C16 117.8(15) . .
C27 C22 C23 116.3(17) . .
C27 C22 P3 120.7(14) . .
C23 C22 P3 122.8(13) . .
C24 C23 C22 122.7(19) . .
C23 C24 C25 118(2) . .
C24 C25 C26 122(2) . .
C27 C26 C25 117(2) . .
C26 C27 C22 123(2) . .
C33 C28 C29 117.6(15) . .
C33 C28 P1 120.6(13) . .
C29 C28 P1 121.6(12) . .
C30 C29 C28 122.4(16) . .
C29 C30 C31 119.2(17) . .
C32 C31 C30 118.3(18) . .
C33 C32 C31 121.2(19) . .
C32 C33 C28 120.5(18) . .
C39 C34 C35 119.5(15) . .
C39 C34 P2 120.3(12) . .
C35 C34 P2 120.1(12) . .
C34 C35 C36 118.9(16) . .
C37 C36 C35 118.9(18) . .
C36 C37 C38 122.0(19) . .
C39 C38 C37 116.4(17) . .
C34 C39 C38 122.7(16) . .
N2 C40 S3 118.3(8) . 2
N2 C40 S3 118.3(8) . .
S3 C40 S3 123.4(16) 2 .
N2 C41 C42 109.0(16) . .
F6 Sb1 F3 92.2(6) . .
F6 Sb1 F4 91.6(6) . .
F3 Sb1 F4 91.2(6) . .
F6 Sb1 F2 91.1(6) . .
F3 Sb1 F2 90.8(6) . .
F4 Sb1 F2 176.6(7) . .
F6 Sb1 F1 90.8(6) . .
F3 Sb1 F1 177.0(7) . .
F4 Sb1 F1 89.3(6) . .
F2 Sb1 F1 88.5(6) . .
F6 Sb1 F5 178.8(7) . .
F3 Sb1 F5 88.8(6) . .
F4 Sb1 F5 88.9(6) . .
F2 Sb1 F5 88.3(6) . .
F1 Sb1 F5 88.2(6) . .
F10 Sb2 F12 90.7(6) . .
F10 Sb2 F11 90.1(6) . .
F12 Sb2 F11 179.0(9) . .
F10 Sb2 F8 179.2(8) . .
F12 Sb2 F8 90.0(6) . .
F11 Sb2 F8 89.2(6) . .
F10 Sb2 F9 89.9(6) . .
F12 Sb2 F9 89.4(7) . .
F11 Sb2 F9 90.0(7) . .
F8 Sb2 F9 89.8(6) . .
F10 Sb2 F7 90.0(6) . .
F12 Sb2 F7 111(2) . .
F11 Sb2 F7 69.3(19) . .
F8 Sb2 F7 90.0(6) . .
F9 Sb2 F7 159.2(19) . .
C4 C5 P2 111.6(10) . .
C5 C4 P3 115.7(10) . 2
C16 P3 C22 106.0(7) . .
C16 P3 C4 108.1(7) . 2
C22 P3 C4 106.8(8) . 2
C16 P3 Au3 111.9(5) . .
C22 P3 Au3 116.3(6) . .
C4 P3 Au3 107.3(5) 2 .

loop_
_geom_bond_atom_site_label_1
_geom_bond_atom_site_label_2
_geom_bond_distance
_geom_bond_site_symmetry_2
Au1 P1 2.282(4) .
Au1 S1 2.345(4) .
Au1 Au2 2.9244(12) .
Au1 Au1 3.1901(16) 2_655
Au2 P2 2.271(4) .
Au2 S2 2.348(4) .
Au2 Au3 3.1952(13) .
Au3 P3 2.288(5) .
Au3 S3 2.344(5) .
Au3 Au3 2.9987(14) 2
S1 C3 1.732(16) .
S2 C3 1.722(15) .
S3 C40 1.754(14) .
P1 C28 1.782(16) .
P1 C10 1.803(15) .
P1 C1 1.824(15) .
P2 C34 1.822(15) .
P2 C5 1.836(13) .
P2 C2 1.852(17) .
N1 C3 1.384(18) .
N1 C8 1.45(2) .
N1 C6 1.49(2) .
N2 C40 1.34(3) .
N2 C41 1.45(2) .
N2 C41 1.45(2) 2
C1 C2 1.55(2) .
C6 C7 1.48(3) .
C8 C9 1.64(4) .
C10 C11 1.37(2) .
C10 C15 1.39(2) .
C11 C12 1.39(2) .
C12 C13 1.35(3) .
C13 C14 1.36(3) .
C14 C15 1.38(2) .
C16 C17 1.378(15) .
C16 C21 1.378(15) .
C16 P3 1.802(15) .
C17 C18 1.362(16) .
C18 C19 1.382(17) .
C19 C20 1.358(16) .
C20 C21 1.363(16) .
C22 C27 1.38(2) .
C22 C23 1.44(3) .
C22 P3 1.808(19) .
C23 C24 1.32(3) .
C24 C25 1.38(3) .
C25 C26 1.43(3) .
C26 C27 1.31(3) .
C28 C33 1.372(16) .
C28 C29 1.378(15) .
C29 C30 1.358(15) .
C30 C31 1.387(17) .
C31 C32 1.371(17) .
C32 C33 1.366(17) .
C34 C39 1.380(15) .
C34 C35 1.395(16) .
C35 C36 1.409(17) .
C36 C37 1.375(17) .
C37 C38 1.401(17) .
C38 C39 1.381(16) .
C40 S3 1.754(14) 2
C41 C42 1.61(3) .
Sb1 F6 1.785(9) .
Sb1 F3 1.800(9) .
Sb1 F4 1.814(9) .
Sb1 F2 1.824(9) .
Sb1 F1 1.829(9) .
Sb1 F5 1.845(9) .
Sb2 F10 1.815(9) .
Sb2 F12 1.820(9) .
Sb2 F11 1.820(9) .
Sb2 F8 1.820(9) .
Sb2 F9 1.832(9) .
Sb2 F7 1.833(9) .
C5 C4 1.56(2) .
C4 P3 1.812(14) 2
P3 C4 1.812(14) 2

loop_
_geom_torsion_atom_site_label_1
_geom_torsion_atom_site_label_2
_geom_torsion_atom_site_label_3
_geom_torsion_atom_site_label_4
_geom_torsion
_geom_torsion_site_symmetry_1
_geom_torsion_site_symmetry_4
P1 Au1 Au2 P2 50.46(15) . .
S1 Au1 Au2 P2 -133.78(17) . .
Au1 Au1 Au2 P2 -101.36(12) 2_655 .
P1 Au1 Au2 S2 -127.87(17) . .
S1 Au1 Au2 S2 47.90(18) . .
Au1 Au1 Au2 S2 80.31(15) 2_655 .
P1 Au1 Au2 Au3 -69.91(12) . .
S1 Au1 Au2 Au3 105.86(14) . .
Au1 Au1 Au2 Au3 138.27(6) 2_655 .
P2 Au2 Au3 P3 113.51(16) . .
S2 Au2 Au3 P3 -67.2(2) . .
Au1 Au2 Au3 P3 -128.23(13) . .
P2 Au2 Au3 S3 -71.71(17) . .
S2 Au2 Au3 S3 107.63(19) . .
Au1 Au2 Au3 S3 46.55(13) . .
P2 Au2 Au3 Au3 -1.88(11) . 2
S2 Au2 Au3 Au3 177.46(15) . 2
Au1 Au2 Au3 Au3 116.38(4) . 2
P1 Au1 S1 C3 35(2) . .
Au2 Au1 S1 C3 -49.8(5) . .
Au1 Au1 S1 C3 146.1(6) 2_655 .
P2 Au2 S2 C3 -172(5) . .
Au1 Au2 S2 C3 -41.4(6) . .
Au3 Au2 S2 C3 171.2(6) . .
P3 Au3 S3 C40 -45.0(13) . .
Au3 Au3 S3 C40 53.9(4) 2 .
Au2 Au3 S3 C40 175.3(4) . .
S1 Au1 P1 C28 16(2) . .
Au2 Au1 P1 C28 100.8(7) . .
Au1 Au1 P1 C28 -93.3(7) 2_655 .
S1 Au1 P1 C10 137(2) . .
Au2 Au1 P1 C10 -138.0(6) . .
Au1 Au1 P1 C10 27.9(6) 2_655 .
S1 Au1 P1 C1 -101(2) . .
Au2 Au1 P1 C1 -16.6(5) . .
Au1 Au1 P1 C1 149.3(5) 2_655 .
S2 Au2 P2 C34 -142(5) . .
Au1 Au2 P2 C34 88.1(5) . .
Au3 Au2 P2 C34 -124.8(5) . .
S2 Au2 P2 C5 -19(5) . .
Au1 Au2 P2 C5 -149.0(5) . .
Au3 Au2 P2 C5 -2.0(6) . .
S2 Au2 P2 C2 100(5) . .
Au1 Au2 P2 C2 -30.5(6) . .
Au3 Au2 P2 C2 116.6(6) . .
C28 P1 C1 C2 -174.3(11) . .
C10 P1 C1 C2 74.2(12) . .
Au1 P1 C1 C2 -53.5(11) . .
P1 C1 C2 P2 99.2(11) . .
C34 P2 C2 C1 -162.4(11) . .
C5 P2 C2 C1 85.8(12) . .
Au2 P2 C2 C1 -37.4(12) . .
C8 N1 C3 S2 -170.1(16) . .
C6 N1 C3 S2 7(2) . .
C8 N1 C3 S1 6(2) . .
C6 N1 C3 S1 -176.7(14) . .
Au2 S2 C3 N1 -170.6(12) . .
Au2 S2 C3 S1 13.7(13) . .
Au1 S1 C3 N1 -142.0(13) . .
Au1 S1 C3 S2 33.6(12) . .
C3 N1 C6 C7 -96(2) . .
C8 N1 C6 C7 81(2) . .
C3 N1 C8 C9 -96(2) . .
C6 N1 C8 C9 87(2) . .
C28 P1 C10 C11 -104.7(15) . .
C1 P1 C10 C11 6.4(16) . .
Au1 P1 C10 C11 131.4(13) . .
C28 P1 C10 C15 79.2(15) . .
C1 P1 C10 C15 -169.7(14) . .
Au1 P1 C10 C15 -44.8(15) . .
C15 C10 C11 C12 0(3) . .
P1 C10 C11 C12 -176.1(15) . .
C10 C11 C12 C13 -8(3) . .
C11 C12 C13 C14 12(4) . .
C12 C13 C14 C15 -7(4) . .
C13 C14 C15 C10 -2(4) . .
C11 C10 C15 C14 5(3) . .
P1 C10 C15 C14 -178.7(19) . .
C21 C16 C17 C18 0(3) . .
P3 C16 C17 C18 178.9(16) . .
C16 C17 C18 C19 6(3) . .
C17 C18 C19 C20 -6(3) . .
C18 C19 C20 C21 -1(3) . .
C19 C20 C21 C16 7(3) . .
C17 C16 C21 C20 -6(3) . .
P3 C16 C21 C20 174.6(14) . .
C27 C22 C23 C24 0(3) . .
P3 C22 C23 C24 -175(2) . .
C22 C23 C24 C25 -1(4) . .
C23 C24 C25 C26 -3(4) . .
C24 C25 C26 C27 7(3) . .
C25 C26 C27 C22 -8(3) . .
C23 C22 C27 C26 5(3) . .
P3 C22 C27 C26 -179.8(17) . .
C10 P1 C28 C33 8(2) . .
C1 P1 C28 C33 -104(2) . .
Au1 P1 C28 C33 135(2) . .
C10 P1 C28 C29 -167.3(16) . .
C1 P1 C28 C29 81.5(17) . .
Au1 P1 C28 C29 -40.0(18) . .
C33 C28 C29 C30 4(3) . .
P1 C28 C29 C30 179.5(17) . .
C28 C29 C30 C31 0(3) . .
C29 C30 C31 C32 -7(4) . .
C30 C31 C32 C33 10(5) . .
C31 C32 C33 C28 -6(5) . .
C29 C28 C33 C32 -2(4) . .
P1 C28 C33 C32 -177(3) . .
C5 P2 C34 C39 50.8(15) . .
C2 P2 C34 C39 -60.0(15) . .
Au2 P2 C34 C39 177.3(12) . .
C5 P2 C34 C35 -131.2(15) . .
C2 P2 C34 C35 118.0(15) . .
Au2 P2 C34 C35 -4.7(16) . .
C39 C34 C35 C36 5(3) . .
P2 C34 C35 C36 -173.2(17) . .
C34 C35 C36 C37 -10(4) . .
C35 C36 C37 C38 14(4) . .
C36 C37 C38 C39 -13(4) . .
C35 C34 C39 C38 -4(3) . .
P2 C34 C39 C38 174.5(17) . .
C37 C38 C39 C34 7(3) . .
C41 N2 C40 S3 175.4(11) . 2
C41 N2 C40 S3 -4.6(11) 2 2
C41 N2 C40 S3 -4.6(11) . .
C41 N2 C40 S3 175.4(11) 2 .
Au3 S3 C40 N2 151.62(12) . .
Au3 S3 C40 S3 -28.38(12) . 2
C40 N2 C41 C42 91.6(17) . .
C41 N2 C41 C42 -88.4(17) 2 .
C34 P2 C5 C4 56.7(11) . .
C2 P2 C5 C4 166.8(10) . .
Au2 P2 C5 C4 -70.9(10) . .
P2 C5 C4 P3 161.9(7) . 2
C17 C16 P3 C22 -10.0(16) . .
C21 C16 P3 C22 169.3(13) . .
C17 C16 P3 C4 104.3(15) . 2
C21 C16 P3 C4 -76.4(15) . 2
C17 C16 P3 Au3 -137.7(13) . .
C21 C16 P3 Au3 41.5(14) . .
C27 C22 P3 C16 -92.1(15) . .
C23 C22 P3 C16 83.0(17) . .
C27 C22 P3 C4 152.7(14) . 2
C23 C22 P3 C4 -32.2(18) . 2
C27 C22 P3 Au3 33.0(16) . .
C23 C22 P3 Au3 -152.0(15) . .
S3 Au3 P3 C16 -54.7(12) . .
Au3 Au3 P3 C16 -152.0(5) 2 .
Au2 Au3 P3 C16 83.5(5) . .
S3 Au3 P3 C22 -176.7(11) . .
Au3 Au3 P3 C22 85.9(6) 2 .
Au2 Au3 P3 C22 -38.5(6) . .
S3 Au3 P3 C4 63.8(13) . 2
Au3 Au3 P3 C4 -33.6(6) 2 2
Au2 Au3 P3 C4 -158.0(5) . 2

loop_
_platon_squeeze_void_nr
_platon_squeeze_void_average_x
_platon_squeeze_void_average_y
_platon_squeeze_void_average_z
_platon_squeeze_void_volume
_platon_squeeze_void_count_electrons
_platon_squeeze_void_content
1 0.000 0.500 0.000 274 170 ' '
2 0.000 0.796 0.250 13 1 ' '
3 0.000 0.500 0.500 274 171 ' '
4 0.000 0.204 0.750 13 1 ' '
5 0.500 0.031 0.250 102 41 ' '
6 0.500 0.969 0.750 102 40 ' '
7 0.500 0.646 0.250 7 0 ' '
8 0.500 0.354 0.750 7 0 ' '
